data_9012058
loop_
_publ_author_name
'Dexpert, H.'
'Caro, P.'

_publ_section_title
;
 Determination de la structure cristalline de la variete a des
 hydroxycarbonates de terres rares LnOHCO3(Ln=Nd)
;
_journal_name_full 'Materials Research Bulletin'
_journal_page_first 1577
_journal_page_last 1586
_journal_paper_doi 10.1016/0025-5408(74)90106-8
_journal_volume 9
_journal_year 1974
_chemical_compound_source Synthetic
_chemical_formula_sum 'C H Nd O4'
_chemical_name_mineral Kozoite-(Nd)
_space_group_IT_number 62
_symmetry_space_group_name_Hall '-P 2n 2a'
_symmetry_space_group_name_H-M 'P m c n'
_cell_angle_alpha 90
_cell_angle_beta 90
_cell_angle_gamma 90
_cell_formula_units_Z 4
_cell_length_a 4.953
_cell_length_b 8.477
_cell_length_c 7.210
_cell_volume 302.723
_database_code_amcsd 0014241
_exptl_crystal_density_diffrn 4.855
_cod_original_formula_sum 'Nd C O4 H'
_cod_database_code 9012058

loop_
_space_group_symop_operation_xyz
x,y,z
1/2-x,y,z
1/2+x,-y,-z
1/2+x,1/2+y,1/2-z
1/2-x,1/2-y,1/2+z
x,1/2-y,1/2+z
-x,1/2+y,1/2-z
-x,-y,-z

loop_
_atom_site_label
_atom_site_fract_x
_atom_site_fract_y
_atom_site_fract_z
_atom_site_U_iso_or_equiv
_atom_site_type_symbol
_atom_site_attached_hydrogens
Nd 0.25000 0.16240 0.14850 0.00063 Nd 0
C 0.25000 0.41800 0.24700 0.00106 C 0
O1 0.25000 0.47600 0.08000 0.05484 O 0
O2 0.47500 0.38900 0.33000 0.01374 O 0
O-H 0.25000 0.83760 0.85150 0.03948 O 1

loop_
_cod_changelog_entry_id
_cod_changelog_entry_author
_cod_changelog_entry_date
_cod_changelog_entry_text
1
;cod-tools version 3.8.0
Id: cif_guess_AMCSD_atom_types 9574 2023-05-10 09:00:05Z saulius
;
2023-05-10T18:53:43+03:00
;Derived atom types and hydrogen counts
from atom names that follow the AMCSD naming convention
(Wat == water, O-H == hydroxyl).
;

loop_
_cod_related_entry_id
_cod_related_entry_database
_cod_related_entry_code
1 AMCSD 0014241
